data_7201695
loop_
_publ_author_name
'Mehta, Goverdhan'
'Sen, Saikat'
'Pallavi, Kotapalli'

_publ_section_title
;
 Understanding the self-assembling process in crystalline
 cyclooctitols: an insight into the conformational flexibility of
 medium-sized rings
;
_journal_issue 5
_journal_name_full CrystEngComm
_journal_page_first 534
_journal_paper_doi 10.1039/b712877k
_journal_volume 10
_journal_year 2008
_chemical_compound_source 'see text'
_chemical_formula_iupac 'C12 H20 O4'
_chemical_formula_moiety 'C12 H20 O4'
_chemical_formula_structural 'C12 H20 O4'
_chemical_formula_sum 'C12 H20 O4'
_chemical_formula_weight 228.28
_chemical_name_common
;
(3aS*,4S*,9S*,9aR*)-9-(hydroxymethyl)-2,2-dimethyl-
3a,4,7,8,9,9a-hexahydro-cycloocta(d)(1,3)dioxol-4-ol
;
_chemical_name_systematic
;
(3aS*,4S*,9S*,9aR*)-9-(hydroxymethyl)-2,2-dimethyl-3a,4,7,8,9,9a-hexahydro-
cycloocta[d][1,3]dioxol-4-ol
;
_space_group_IT_number 14
_symmetry_cell_setting monoclinic
_symmetry_Int_Tables_number 14
_symmetry_space_group_name_Hall '-P 2yn'
_symmetry_space_group_name_H-M 'P 1 21/n 1'
_atom_sites_solution_hydrogens geom
_atom_sites_solution_primary direct
_atom_sites_solution_secondary difmap
_cell_angle_alpha 90.00
_cell_angle_beta 102.262(3)
_cell_angle_gamma 90.00
_cell_formula_units_Z 8
_cell_length_a 8.8996(16)
_cell_length_b 14.342(3)
_cell_length_c 19.650(4)
_cell_measurement_temperature 291(2)
_cell_volume 2450.9(8)
_computing_cell_refinement 'SMART (Bruker, 1998)'
_computing_data_collection 'SMART (Bruker, 1998)'
_computing_data_reduction 'SAINT (Bruker, 1998)'
_computing_molecular_graphics 'Ortep-3 for Windows (Farrugia, 1997) and CAMERON (Watkin et al., 1993)'
_computing_publication_material 'PLATON (Spek, 2003)'
_computing_structure_refinement 'SHELXL-97 (Sheldrick, 1997)'
_computing_structure_solution 'SIR92 (Altomare et al., 1994)'
_diffrn_ambient_temperature 296(2)
_diffrn_measured_fraction_theta_full 0.998
_diffrn_measured_fraction_theta_max 0.998
_diffrn_measurement_device_type 'CCD area detector'
_diffrn_measurement_method '\f and \w scans'
_diffrn_radiation_monochromator graphite
_diffrn_radiation_source 'fine-focus sealed tube'
_diffrn_radiation_type MoKa
_diffrn_radiation_wavelength 0.71073
_diffrn_reflns_av_R_equivalents 0.0455
_diffrn_reflns_av_sigmaI/netI 0.0341
_diffrn_reflns_limit_h_max 10
_diffrn_reflns_limit_h_min -10
_diffrn_reflns_limit_k_max 17
_diffrn_reflns_limit_k_min -17
_diffrn_reflns_limit_l_max 23
_diffrn_reflns_limit_l_min -23
_diffrn_reflns_number 23797
_diffrn_reflns_reduction_process
;
;
_diffrn_reflns_theta_full 25.35
_diffrn_reflns_theta_max 25.35
_diffrn_reflns_theta_min 1.77
_exptl_absorpt_coefficient_mu 0.092
_exptl_absorpt_correction_T_max 0.9909
_exptl_absorpt_correction_T_min 0.9297
_exptl_absorpt_correction_type multi-scan
_exptl_absorpt_process_details '(SADABS; Sheldrick, 1997)'
_exptl_crystal_colour colorless
_exptl_crystal_density_diffrn 1.242
_exptl_crystal_density_method 'Not Measured'
_exptl_crystal_description block
_exptl_crystal_F_000 992
_exptl_crystal_size_max 0.29
_exptl_crystal_size_mid 0.13
_exptl_crystal_size_min 0.10
_refine_diff_density_max 0.165
_refine_diff_density_min -0.132
_refine_diff_density_rms 0.033
_refine_ls_extinction_method none
_refine_ls_goodness_of_fit_ref 1.070
_refine_ls_hydrogen_treatment constr
_refine_ls_matrix_type full
_refine_ls_number_parameters 297
_refine_ls_number_reflns 4481
_refine_ls_number_restraints 0
_refine_ls_restrained_S_all 1.070
_refine_ls_R_factor_all 0.0775
_refine_ls_R_factor_gt 0.0514
_refine_ls_shift/su_max 0.000
_refine_ls_shift/su_mean 0.000
_refine_ls_structure_factor_coef Fsqd
_refine_ls_weighting_details 'calc w=1/[\s^2^(Fo^2^)+(0.0381P)^2^+0.7301P] where P=(Fo^2^+2Fc^2^)/3'
_refine_ls_weighting_scheme calc
_refine_ls_wR_factor_gt 0.1025
_refine_ls_wR_factor_ref 0.1101
_reflns_number_gt 3276
_reflns_number_total 4481
_reflns_threshold_expression I>2sigma(I)
_cod_data_source_file b712877k.txt
_cod_data_source_block diol_2
_cod_depositor_comments
;
The following automatic conversions were performed:
'_symmetry_cell_setting' value 'Monoclinic' changed to 'monoclinic'
according to '/home/saulius/struct/CIF-dictionaries/cif_core.dic'
dictionary named 'cif_core.dic' version 2.4.1 from 2010-06-29.

Automatic conversion script
Id: cif_fix_enum 1527 2010-12-29 10:47:43Z saulius 
;
_cod_original_cell_volume 2450.8(8)
_cod_original_sg_symbol_H-M 'P 21/n'
_cod_database_code 7201695

loop_
_symmetry_equiv_pos_site_id
_symmetry_equiv_pos_as_xyz
1 x,y,z
2 1/2-x,1/2+y,1/2-z
3 -x,-y,-z
4 1/2+x,1/2-y,1/2+z

loop_
_atom_site_label
_atom_site_type_symbol
_atom_site_fract_x
_atom_site_fract_y
_atom_site_fract_z
_atom_site_U_iso_or_equiv
_atom_site_adp_type
_atom_site_occupancy
_atom_site_symmetry_multiplicity
_atom_site_calc_flag
_atom_site_refinement_flags
_atom_site_disorder_assembly
_atom_site_disorder_group
O1 O 0.03868(16) -0.01112(11) 0.25540(8) 0.0511(4) Uani 1 1 d . . .
O2 O -0.17089(14) 0.12675(10) 0.17875(7) 0.0441(4) Uani 1 1 d . . .
O3 O -0.08771(14) 0.21032(10) 0.09573(7) 0.0435(4) Uani 1 1 d . . .
O4 O 0.19535(16) 0.39500(11) 0.19075(9) 0.0587(5) Uani 1 1 d . . .
O5 O 0.95262(18) 0.47964(11) 0.23594(9) 0.0599(5) Uani 1 1 d . . .
O6 O 1.10180(14) 0.62790(9) 0.17446(7) 0.0406(3) Uani 1 1 d . . .
O7 O 0.94946(14) 0.72620(10) 0.09878(7) 0.0395(3) Uani 1 1 d . . .
O8 O 0.75955(17) 0.89428(11) 0.20623(9) 0.0571(4) Uani 1 1 d . . .
C1 C 0.0777(2) 0.05004(14) 0.20336(10) 0.0385(5) Uani 1 1 d . . .
C2 C -0.0093(2) 0.14100(13) 0.20346(10) 0.0359(5) Uani 1 1 d . . .
C3 C 0.0252(2) 0.22231(14) 0.15897(10) 0.0363(5) Uani 1 1 d . . .
C4 C 0.1859(2) 0.23638(14) 0.14382(10) 0.0371(5) Uani 1 1 d . . .
C5 C 0.2246(2) 0.18235(16) 0.08232(11) 0.0469(6) Uani 1 1 d . . .
C6 C 0.2695(2) 0.07955(16) 0.09371(12) 0.0513(6) Uani 1 1 d . . .
C7 C 0.1362(2) 0.01426(15) 0.08768(12) 0.0486(6) Uani 1 1 d . . .
C8 C 0.0530(2) 0.00267(14) 0.13472(11) 0.0438(5) Uani 1 1 d . . .
C9 C 0.2098(3) 0.34006(15) 0.13199(12) 0.0498(6) Uani 1 1 d . . .
C10 C -0.2230(2) 0.17858(15) 0.11562(11) 0.0409(5) Uani 1 1 d . . .
C11 C -0.3074(3) 0.11386(18) 0.06013(13) 0.0620(7) Uani 1 1 d . . .
C12 C -0.3217(3) 0.25899(17) 0.13043(14) 0.0606(7) Uani 1 1 d . . .
C13 C 0.8711(2) 0.54857(14) 0.18899(11) 0.0421(5) Uani 1 1 d . . .
C14 C 0.9622(2) 0.63868(13) 0.19881(10) 0.0346(5) Uani 1 1 d . . .
C15 C 0.8924(2) 0.72706(13) 0.16122(10) 0.0324(4) Uani 1 1 d . . .
C16 C 0.7180(2) 0.74449(13) 0.14565(10) 0.0349(5) Uani 1 1 d . . .
C17 C 0.6232(2) 0.70158(15) 0.07899(11) 0.0470(5) Uani 1 1 d . . .
C18 C 0.5861(2) 0.59783(16) 0.07938(13) 0.0563(6) Uani 1 1 d . . .
C19 C 0.7149(3) 0.53531(17) 0.06846(14) 0.0599(7) Uani 1 1 d . . .
C20 C 0.8373(3) 0.51382(15) 0.11594(13) 0.0515(6) Uani 1 1 d . . .
C21 C 0.6884(2) 0.84929(14) 0.14339(12) 0.0478(6) Uani 1 1 d . . .
C22 C 1.1009(2) 0.68934(14) 0.11654(10) 0.0377(5) Uani 1 1 d . . .
C23 C 1.1312(3) 0.63394(18) 0.05550(12) 0.0595(7) Uani 1 1 d . . .
C24 C 1.2186(2) 0.76497(16) 0.13877(13) 0.0550(6) Uani 1 1 d . . .
H1O H -0.0454 -0.0351 0.2401 0.077 Uiso 1 1 calc R . .
H4O H 0.2787 0.4185 0.2080 0.088 Uiso 1 1 calc R . .
H5O H 1.0256 0.4600 0.2208 0.090 Uiso 1 1 calc R . .
H8O H 0.6936 0.9191 0.2236 0.086 Uiso 1 1 calc R . .
H1 H 0.1876 0.0642 0.2176 0.046 Uiso 1 1 calc R . .
H2 H 0.0069 0.1628 0.2517 0.043 Uiso 1 1 calc R . .
H3 H -0.0010 0.2797 0.1809 0.044 Uiso 1 1 calc R . .
H4 H 0.2610 0.2179 0.1857 0.045 Uiso 1 1 calc R . .
H5A H 0.1360 0.1858 0.0439 0.056 Uiso 1 1 calc R . .
H5B H 0.3084 0.2145 0.0678 0.056 Uiso 1 1 calc R . .
H6A H 0.3293 0.0616 0.0599 0.062 Uiso 1 1 calc R . .
H6B H 0.3350 0.0727 0.1397 0.062 Uiso 1 1 calc R . .
H7 H 0.1102 -0.0211 0.0472 0.058 Uiso 1 1 calc R . .
H8 H -0.0288 -0.0389 0.1241 0.053 Uiso 1 1 calc R . .
H9A H 0.3113 0.3494 0.1224 0.060 Uiso 1 1 calc R . .
H9B H 0.1347 0.3608 0.0916 0.060 Uiso 1 1 calc R . .
H11A H -0.3447 0.1484 0.0181 0.093 Uiso 1 1 calc R . .
H11B H -0.3926 0.0861 0.0755 0.093 Uiso 1 1 calc R . .
H11C H -0.2388 0.0658 0.0514 0.093 Uiso 1 1 calc R . .
H12A H -0.2623 0.2984 0.1656 0.091 Uiso 1 1 calc R . .
H12B H -0.4089 0.2351 0.1464 0.091 Uiso 1 1 calc R . .
H12C H -0.3564 0.2944 0.0886 0.091 Uiso 1 1 calc R . .
H13 H 0.7726 0.5602 0.2022 0.051 Uiso 1 1 calc R . .
H14 H 0.9894 0.6522 0.2488 0.042 Uiso 1 1 calc R . .
H15 H 0.9407 0.7801 0.1889 0.039 Uiso 1 1 calc R . .
H16 H 0.6786 0.7192 0.1848 0.042 Uiso 1 1 calc R . .
H17B H 0.5267 0.7353 0.0671 0.056 Uiso 1 1 calc R . .
H17A H 0.6776 0.7126 0.0419 0.056 Uiso 1 1 calc R . .
H18B H 0.5605 0.5823 0.1236 0.068 Uiso 1 1 calc R . .
H18A H 0.4960 0.5855 0.0431 0.068 Uiso 1 1 calc R . .
H19 H 0.7069 0.5098 0.0243 0.072 Uiso 1 1 calc R . .
H20 H 0.9085 0.4738 0.1030 0.062 Uiso 1 1 calc R . .
H21A H 0.7269 0.8762 0.1051 0.057 Uiso 1 1 calc R . .
H21B H 0.5784 0.8603 0.1346 0.057 Uiso 1 1 calc R . .
H23A H 1.0511 0.5886 0.0417 0.089 Uiso 1 1 calc R . .
H23B H 1.2285 0.6028 0.0687 0.089 Uiso 1 1 calc R . .
H23C H 1.1331 0.6752 0.0172 0.089 Uiso 1 1 calc R . .
H24A H 1.2174 0.8069 0.1006 0.083 Uiso 1 1 calc R . .
H24B H 1.3188 0.7375 0.1526 0.083 Uiso 1 1 calc R . .
H24C H 1.1945 0.7987 0.1773 0.083 Uiso 1 1 calc R . .

loop_
_atom_site_aniso_label
_atom_site_aniso_U_11
_atom_site_aniso_U_22
_atom_site_aniso_U_33
_atom_site_aniso_U_23
_atom_site_aniso_U_13
_atom_site_aniso_U_12
O1 0.0414(9) 0.0533(10) 0.0569(10) 0.0207(8) 0.0065(7) -0.0007(7)
O2 0.0310(7) 0.0483(9) 0.0546(9) 0.0107(7) 0.0128(6) -0.0016(6)
O3 0.0296(7) 0.0558(9) 0.0441(8) 0.0123(7) 0.0058(6) -0.0022(6)
O4 0.0407(9) 0.0411(9) 0.0937(13) -0.0135(9) 0.0127(9) -0.0066(7)
O5 0.0514(10) 0.0480(10) 0.0880(12) 0.0300(9) 0.0322(9) 0.0116(8)
O6 0.0327(7) 0.0393(8) 0.0513(9) 0.0102(7) 0.0126(6) 0.0060(6)
O7 0.0308(7) 0.0499(9) 0.0401(8) 0.0107(7) 0.0128(6) 0.0084(6)
O8 0.0466(9) 0.0437(9) 0.0862(12) -0.0219(8) 0.0258(8) -0.0004(7)
C1 0.0323(11) 0.0404(12) 0.0423(12) 0.0055(10) 0.0067(9) -0.0005(9)
C2 0.0344(11) 0.0397(12) 0.0337(11) -0.0022(9) 0.0078(9) -0.0041(9)
C3 0.0335(10) 0.0343(11) 0.0410(12) -0.0022(9) 0.0074(9) -0.0017(9)
C4 0.0306(10) 0.0386(12) 0.0415(12) 0.0024(9) 0.0058(9) -0.0039(9)
C5 0.0394(12) 0.0587(15) 0.0450(13) 0.0010(11) 0.0143(10) -0.0064(10)
C6 0.0411(12) 0.0612(15) 0.0557(14) -0.0116(12) 0.0194(11) 0.0035(11)
C7 0.0467(13) 0.0467(14) 0.0519(14) -0.0159(11) 0.0092(11) 0.0023(10)
C8 0.0370(11) 0.0342(12) 0.0591(14) -0.0041(10) 0.0080(10) -0.0005(9)
C9 0.0416(13) 0.0428(13) 0.0648(15) 0.0059(12) 0.0104(11) -0.0078(10)
C10 0.0291(11) 0.0457(13) 0.0479(13) 0.0095(10) 0.0083(9) 0.0020(9)
C11 0.0401(13) 0.0780(18) 0.0645(16) -0.0086(14) 0.0037(12) -0.0073(12)
C12 0.0450(13) 0.0559(16) 0.0806(18) 0.0073(13) 0.0127(13) 0.0126(11)
C13 0.0368(11) 0.0353(12) 0.0580(14) 0.0087(10) 0.0183(10) 0.0052(9)
C14 0.0357(11) 0.0348(11) 0.0341(11) -0.0009(9) 0.0092(9) 0.0018(9)
C15 0.0328(10) 0.0305(11) 0.0354(11) -0.0013(9) 0.0107(9) -0.0001(8)
C16 0.0309(10) 0.0345(11) 0.0422(12) 0.0006(9) 0.0145(9) 0.0005(8)
C17 0.0322(11) 0.0589(15) 0.0485(13) -0.0027(11) 0.0050(10) 0.0044(10)
C18 0.0389(12) 0.0589(16) 0.0665(16) -0.0188(13) 0.0006(11) -0.0091(11)
C19 0.0532(15) 0.0538(15) 0.0723(17) -0.0312(13) 0.0124(13) -0.0103(12)
C20 0.0463(14) 0.0327(12) 0.0772(17) -0.0144(11) 0.0170(13) -0.0056(10)
C21 0.0376(12) 0.0396(13) 0.0683(16) 0.0007(11) 0.0159(11) 0.0070(10)
C22 0.0306(10) 0.0405(12) 0.0432(12) 0.0068(10) 0.0106(9) 0.0058(9)
C23 0.0502(14) 0.0755(18) 0.0583(15) -0.0060(13) 0.0240(12) 0.0086(12)
C24 0.0412(12) 0.0528(15) 0.0730(17) 0.0097(12) 0.0163(12) -0.0021(11)

loop_
_atom_type_symbol
_atom_type_description
_atom_type_scat_dispersion_real
_atom_type_scat_dispersion_imag
_atom_type_scat_source
O O 0.0106 0.0060 'International Tables Vol C Tables 4.2.6.8 and 6.1.1.4'
H H 0.0000 0.0000 'International Tables Vol C Tables 4.2.6.8 and 6.1.1.4'
C C 0.0033 0.0016 'International Tables Vol C Tables 4.2.6.8 and 6.1.1.4'

loop_
_geom_angle_atom_site_label_1
_geom_angle_atom_site_label_2
_geom_angle_atom_site_label_3
_geom_angle
_geom_angle_site_symmetry_1
_geom_angle_site_symmetry_3
_geom_angle_publ_flag
O1 C1 C2 108.76(16) . . ?
O1 C1 C8 110.72(17) . . ?
O1 C1 H1 107.5 . . ?
O2 C2 C1 110.68(16) . . ?
O2 C2 C3 102.99(15) . . ?
O2 C2 H2 107.7 . . ?
O2 C10 C11 109.06(18) . . ?
O2 C10 C12 108.80(17) . . ?
O3 C3 C2 102.43(15) . . ?
O3 C3 C4 111.01(15) . . ?
O3 C3 H3 107.1 . . ?
O3 C10 O2 105.47(14) . . ?
O3 C10 C11 108.70(17) . . ?
O3 C10 C12 111.68(18) . . ?
O4 C9 C4 112.06(18) . . ?
O4 C9 H9A 109.2 . . ?
O4 C9 H9B 109.2 . . ?
O5 C13 C14 108.71(16) . . ?
O5 C13 C20 111.05(18) . . ?
O5 C13 H13 107.7 . . ?
O6 C14 C13 110.12(15) . . ?
O6 C14 C15 102.71(14) . . ?
O6 C14 H14 108.0 . . ?
O6 C22 C23 109.54(17) . . ?
O6 C22 C24 108.97(16) . . ?
O7 C15 C14 103.08(14) . . ?
O7 C15 C16 111.08(15) . . ?
O7 C15 H15 106.9 . . ?
O7 C22 O6 105.54(14) . . ?
O7 C22 C23 108.69(17) . . ?
O7 C22 C24 111.60(17) . . ?
O8 C21 C16 112.38(18) . . ?
O8 C21 H21A 109.1 . . ?
O8 C21 H21B 109.1 . . ?
C1 O1 H1O 109.5 . . ?
C1 C2 C3 119.39(16) . . ?
C1 C2 H2 107.7 . . ?
C1 C8 H8 117.1 . . ?
C2 O2 C10 109.64(14) . . ?
C2 C1 H1 107.5 . . ?
C2 C3 C4 121.37(16) . . ?
C2 C3 H3 107.1 . . ?
C3 C2 H2 107.7 . . ?
C3 C4 C5 117.40(17) . . ?
C3 C4 H4 107.4 . . ?
C4 C3 H3 107.1 . . ?
C4 C5 H5A 107.9 . . ?
C4 C5 H5B 107.9 . . ?
C4 C9 H9A 109.2 . . ?
C4 C9 H9B 109.2 . . ?
C5 C4 H4 107.4 . . ?
C5 C6 H6A 108.7 . . ?
C5 C6 H6B 108.7 . . ?
C6 C5 C4 117.79(18) . . ?
C6 C5 H5A 107.9 . . ?
C6 C5 H5B 107.9 . . ?
C6 C7 H7 117.3 . . ?
C7 C6 C5 114.37(18) . . ?
C7 C6 H6A 108.7 . . ?
C7 C6 H6B 108.7 . . ?
C7 C8 C1 125.8(2) . . ?
C7 C8 H8 117.1 . . ?
C8 C1 C2 114.67(17) . . ?
C8 C1 H1 107.5 . . ?
C8 C7 C6 125.5(2) . . ?
C8 C7 H7 117.3 . . ?
C9 O4 H4O 109.5 . . ?
C9 C4 C3 108.86(17) . . ?
C9 C4 C5 108.07(17) . . ?
C9 C4 H4 107.4 . . ?
C10 O3 C3 106.26(14) . . ?
C10 C11 H11A 109.5 . . ?
C10 C11 H11B 109.5 . . ?
C10 C11 H11C 109.5 . . ?
C10 C12 H12A 109.5 . . ?
C10 C12 H12B 109.5 . . ?
C10 C12 H12C 109.5 . . ?
C11 C10 C12 112.85(18) . . ?
C13 O5 H5O 109.5 . . ?
C13 C14 C15 119.56(16) . . ?
C13 C14 H14 108.0 . . ?
C13 C20 H20 117.5 . . ?
C14 O6 C22 109.82(13) . . ?
C14 C13 H13 107.7 . . ?
C14 C15 C16 121.31(15) . . ?
C14 C15 H15 106.8 . . ?
C15 C14 H14 108.0 . . ?
C15 C16 H16 107.4 . . ?
C16 C15 H15 106.8 . . ?
C16 C17 H17A 107.8 . . ?
C16 C17 H17B 107.8 . . ?
C16 C21 H21A 109.1 . . ?
C16 C21 H21B 109.1 . . ?
C17 C16 C15 117.08(16) . . ?
C17 C16 H16 107.4 . . ?
C17 C18 H18A 108.7 . . ?
C17 C18 H18B 108.7 . . ?
C18 C17 C16 118.00(18) . . ?
C18 C17 H17B 107.8 . . ?
C18 C17 H17A 107.8 . . ?
C18 C19 H19 117.2 . . ?
C19 C18 C17 114.07(19) . . ?
C19 C18 H18A 108.7 . . ?
C19 C18 H18B 108.7 . . ?
C19 C20 C13 125.0(2) . . ?
C19 C20 H20 117.5 . . ?
C20 C13 C14 113.65(17) . . ?
C20 C13 H13 107.7 . . ?
C20 C19 C18 125.5(2) . . ?
C20 C19 H19 117.2 . . ?
C21 O8 H8O 109.5 . . ?
C21 C16 C15 109.10(16) . . ?
C21 C16 C17 108.13(17) . . ?
C21 C16 H16 107.4 . . ?
C22 O7 C15 106.55(14) . . ?
C22 C23 H23A 109.5 . . ?
C22 C23 H23B 109.5 . . ?
C22 C23 H23C 109.5 . . ?
C22 C24 H24A 109.5 . . ?
C22 C24 H24B 109.5 . . ?
C22 C24 H24C 109.5 . . ?
C24 C22 C23 112.27(18) . . ?
H5A C5 H5B 107.2 . . ?
H6A C6 H6B 107.6 . . ?
H9A C9 H9B 107.9 . . ?
H11A C11 H11B 109.5 . . ?
H11A C11 H11C 109.5 . . ?
H11B C11 H11C 109.5 . . ?
H12A C12 H12B 109.5 . . ?
H12A C12 H12C 109.5 . . ?
H12B C12 H12C 109.5 . . ?
H17B C17 H17A 107.1 . . ?
H18B C18 H18A 107.6 . . ?
H21A C21 H21B 107.9 . . ?
H23A C23 H23B 109.5 . . ?
H23A C23 H23C 109.5 . . ?
H23B C23 H23C 109.5 . . ?
H24A C24 H24B 109.5 . . ?
H24A C24 H24C 109.5 . . ?
H24B C24 H24C 109.5 . . ?

loop_
_geom_bond_atom_site_label_1
_geom_bond_atom_site_label_2
_geom_bond_distance
_geom_bond_site_symmetry_2
_geom_bond_publ_flag
O1 C1 1.444(2) . ?
O1 H1O 0.8200 . ?
O2 C2 1.431(2) . ?
O2 C10 1.436(2) . ?
O3 C10 1.418(2) . ?
O3 C3 1.433(2) . ?
O4 C9 1.426(3) . ?
O4 H4O 0.8200 . ?
O5 C13 1.439(2) . ?
O5 H5O 0.8200 . ?
O6 C14 1.432(2) . ?
O6 C22 1.438(2) . ?
O7 C22 1.421(2) . ?
O7 C15 1.424(2) . ?
O8 C21 1.418(3) . ?
O8 H8O 0.8200 . ?
C1 C8 1.484(3) . ?
C1 C2 1.517(3) . ?
C1 H1 0.9800 . ?
C2 C3 1.527(3) . ?
C2 H2 0.9800 . ?
C3 C4 1.535(3) . ?
C3 H3 0.9800 . ?
C4 C9 1.527(3) . ?
C4 C5 1.535(3) . ?
C4 H4 0.9800 . ?
C5 C6 1.532(3) . ?
C5 H5A 0.9700 . ?
C5 H5B 0.9700 . ?
C6 C7 1.496(3) . ?
C6 H6A 0.9700 . ?
C6 H6B 0.9700 . ?
C7 C8 1.312(3) . ?
C7 H7 0.9300 . ?
C8 H8 0.9300 . ?
C9 H9A 0.9700 . ?
C9 H9B 0.9700 . ?
C10 C11 1.505(3) . ?
C10 C12 1.515(3) . ?
C11 H11A 0.9600 . ?
C11 H11B 0.9600 . ?
C11 H11C 0.9600 . ?
C12 H12A 0.9600 . ?
C12 H12B 0.9600 . ?
C12 H12C 0.9600 . ?
C13 C20 1.489(3) . ?
C13 C14 1.516(3) . ?
C13 H13 0.9800 . ?
C14 C15 1.531(3) . ?
C14 H14 0.9800 . ?
C15 C16 1.537(2) . ?
C15 H15 0.9800 . ?
C16 C21 1.525(3) . ?
C16 C17 1.529(3) . ?
C16 H16 0.9800 . ?
C17 C18 1.525(3) . ?
C17 H17B 0.9700 . ?
C17 H17A 0.9700 . ?
C18 C19 1.506(3) . ?
C18 H18B 0.9700 . ?
C18 H18A 0.9700 . ?
C19 C20 1.312(3) . ?
C19 H19 0.9300 . ?
C20 H20 0.9300 . ?
C21 H21A 0.9700 . ?
C21 H21B 0.9700 . ?
C22 C24 1.506(3) . ?
C22 C23 1.510(3) . ?
C23 H23A 0.9600 . ?
C23 H23B 0.9600 . ?
C23 H23C 0.9600 . ?
C24 H24A 0.9600 . ?
C24 H24B 0.9600 . ?
C24 H24C 0.9600 . ?

loop_
_geom_torsion_atom_site_label_1
_geom_torsion_atom_site_label_2
_geom_torsion_atom_site_label_3
_geom_torsion_atom_site_label_4
_geom_torsion
_geom_torsion_site_symmetry_1
_geom_torsion_site_symmetry_2
_geom_torsion_site_symmetry_3
_geom_torsion_site_symmetry_4
_geom_torsion_publ_flag
O1 C1 C2 O2 -67.7(2) . . . . ?
O1 C1 C2 C3 173.02(16) . . . . ?
O1 C1 C8 C7 -145.5(2) . . . . ?
O2 C2 C3 O3 -29.43(18) . . . . ?
O2 C2 C3 C4 -153.79(17) . . . . ?
O3 C3 C4 C5 -35.5(2) . . . . ?
O3 C3 C4 C9 87.6(2) . . . . ?
O5 C13 C14 O6 68.5(2) . . . . ?
O5 C13 C14 C15 -172.98(16) . . . . ?
O5 C13 C20 C19 147.0(2) . . . . ?
O6 C14 C15 O7 28.84(18) . . . . ?
O6 C14 C15 C16 153.83(16) . . . . ?
O7 C15 C16 C17 36.0(2) . . . . ?
O7 C15 C16 C21 -87.20(19) . . . . ?
C1 C2 C3 O3 93.66(19) . . . . ?
C1 C2 C3 C4 -30.7(3) . . . . ?
C2 C1 C8 C7 91.0(3) . . . . ?
C2 C3 C4 C5 84.8(2) . . . . ?
C2 C3 C4 C9 -152.07(18) . . . . ?
C2 O2 C10 O3 10.3(2) . . . . ?
C2 O2 C10 C11 126.90(17) . . . . ?
C2 O2 C10 C12 -109.62(18) . . . . ?
C3 O3 C10 O2 -30.14(19) . . . . ?
C3 O3 C10 C11 -146.97(17) . . . . ?
C3 O3 C10 C12 87.9(2) . . . . ?
C3 C4 C5 C6 -79.4(2) . . . . ?
C3 C4 C9 O4 58.8(2) . . . . ?
C4 C5 C6 C7 81.4(2) . . . . ?
C5 C4 C9 O4 -172.62(16) . . . . ?
C5 C6 C7 C8 -75.7(3) . . . . ?
C6 C7 C8 C1 -1.8(4) . . . . ?
C8 C1 C2 O2 56.8(2) . . . . ?
C8 C1 C2 C3 -62.4(2) . . . . ?
C9 C4 C5 C6 157.07(18) . . . . ?
C10 O2 C2 C1 -116.75(17) . . . . ?
C10 O2 C2 C3 11.97(19) . . . . ?
C10 O3 C3 C2 36.95(18) . . . . ?
C10 O3 C3 C4 167.93(16) . . . . ?
C13 C14 C15 O7 -93.39(19) . . . . ?
C13 C14 C15 C16 31.6(3) . . . . ?
C14 O6 C22 O7 -9.3(2) . . . . ?
C14 O6 C22 C23 -126.12(17) . . . . ?
C14 O6 C22 C24 110.69(17) . . . . ?
C14 C13 C20 C19 -90.1(3) . . . . ?
C14 C15 C16 C17 -85.3(2) . . . . ?
C14 C15 C16 C21 151.59(18) . . . . ?
C15 O7 C22 O6 28.73(19) . . . . ?
C15 O7 C22 C23 146.15(17) . . . . ?
C15 O7 C22 C24 -89.51(19) . . . . ?
C15 C16 C17 C18 78.1(2) . . . . ?
C15 C16 C21 O8 -57.5(2) . . . . ?
C16 C17 C18 C19 -80.9(3) . . . . ?
C17 C16 C21 O8 174.13(16) . . . . ?
C17 C18 C19 C20 78.2(3) . . . . ?
C18 C19 C20 C13 -0.7(4) . . . . ?
C20 C13 C14 O6 -55.7(2) . . . . ?
C20 C13 C14 C15 62.8(2) . . . . ?
C21 C16 C17 C18 -158.28(18) . . . . ?
C22 O6 C14 C13 116.34(17) . . . . ?
C22 O6 C14 C15 -12.06(19) . . . . ?
C22 O7 C15 C14 -35.76(18) . . . . ?
C22 O7 C15 C16 -167.16(15) . . . . ?
